data_4109340
loop_
_publ_author_name
'Brad C. Bailey'
'John C. Huffman'
'Daniel J. Mindiola'

_publ_section_title
;
 Intermolecular Activation of C-X (X = H, O, F) Bonds by a Ti\\tbCtBu
 Linkage
;
_journal_name_full 'Journal of the American Chemical Society'
_journal_page_first 5302
_journal_page_last 5303
_journal_paper_doi 10.1021/ja0684646
_journal_volume 129
_journal_year 2007
_chemical_formula_sum 'C38 H57 N O P2 Ti'
_chemical_formula_weight 653.69
_chemical_name_systematic
; 
 ? 
;
_space_group_IT_number 2
_symmetry_cell_setting triclinic
_symmetry_space_group_name_Hall '-P 1'
_symmetry_space_group_name_H-M 'P -1'
_atom_sites_solution_hydrogens geom
_atom_sites_solution_primary direct
_atom_sites_solution_secondary difmap
_audit_creation_method SHELXL-97
_cell_angle_alpha 78.151(3)
_cell_angle_beta 84.614(3)
_cell_angle_gamma 78.245(3)
_cell_formula_units_Z 2
_cell_length_a 9.2189(11)
_cell_length_b 11.7583(15)
_cell_length_c 17.726(2)
_cell_measurement_reflns_used 925
_cell_measurement_temperature 125(2)
_cell_measurement_theta_max 28.3
_cell_measurement_theta_min 2.54
_cell_volume 1838.4(4)
_computing_cell_refinement 'SAINT (Bruker, 1999)'
_computing_data_collection 'SMART (Bruker, 1999)'
_computing_data_reduction 'SAINT (Bruker, 1999), XTEL (local package)'
_computing_molecular_graphics 'Reciprocal Net (http://recipnet.org)'
_computing_structure_refinement 'SHELXL-97 (Sheldrick, 1997)'
_computing_structure_solution 'SHELXS-97 (Sheldrick, 1990)'
_diffrn_ambient_temperature 125(2)
_diffrn_detector 'CCD area detector'
_diffrn_detector_area_resol_mean 44.52
_diffrn_detector_type 'Bruker SMART 6000'
_diffrn_measured_fraction_theta_full 0.998
_diffrn_measured_fraction_theta_max 0.998
_diffrn_measurement_details '   0.30 degree frames measured for 15.16 seconds each'
_diffrn_measurement_device 'three-circle goniometer with fixed chi'
_diffrn_measurement_device_type 'Bruker Platform goniometer'
_diffrn_measurement_method '\w scans'
_diffrn_radiation_monochromator graphite
_diffrn_radiation_source 'fine-focus sealed tube'
_diffrn_radiation_type MoK\a
_diffrn_radiation_wavelength 0.71073
_diffrn_reflns_av_R_equivalents 0.0580
_diffrn_reflns_av_sigmaI/netI 0.0576
_diffrn_reflns_limit_h_max 11
_diffrn_reflns_limit_h_min -11
_diffrn_reflns_limit_k_max 15
_diffrn_reflns_limit_k_min -15
_diffrn_reflns_limit_l_max 23
_diffrn_reflns_limit_l_min -23
_diffrn_reflns_number 40944
_diffrn_reflns_theta_full 27.52
_diffrn_reflns_theta_max 27.52
_diffrn_reflns_theta_min 1.95
_diffrn_standards_decay_% 0.0
_exptl_absorpt_coefficient_mu 0.349
_exptl_absorpt_correction_type none
_exptl_crystal_colour colorless
_exptl_crystal_density_diffrn 1.181
_exptl_crystal_description plate
_exptl_crystal_F_000 704
_exptl_crystal_size_max 0.30
_exptl_crystal_size_mid 0.30
_exptl_crystal_size_min 0.15
_refine_diff_density_max 0.389
_refine_diff_density_min -0.247
_refine_diff_density_rms 0.056
_refine_ls_extinction_method none
_refine_ls_goodness_of_fit_ref 0.953
_refine_ls_hydrogen_treatment mixed
_refine_ls_matrix_type full
_refine_ls_number_parameters 616
_refine_ls_number_reflns 8427
_refine_ls_number_restraints 0
_refine_ls_restrained_S_all 0.953
_refine_ls_R_factor_all 0.0579
_refine_ls_R_factor_gt 0.0371
_refine_ls_shift/su_max 0.001
_refine_ls_shift/su_mean 0.000
_refine_ls_structure_factor_coef Fsqd
_refine_ls_weighting_details 'calc w=1/[\s^2^(Fo^2^)+(0.0479P)^2^+0.0000P] where P=(Fo^2^+2Fc^2^)/3'
_refine_ls_weighting_scheme calc
_refine_ls_wR_factor_gt 0.0849
_refine_ls_wR_factor_ref 0.0909
_reflns_number_gt 6174
_reflns_number_total 8427
_reflns_threshold_expression >2sigma(I)
_cod_data_source_file ja0684646si20061126_122241.cif
_cod_data_source_block 06061
_cod_original_sg_symbol_H-M 'P -1 '
_cod_database_code 4109340

loop_
_symmetry_equiv_pos_as_xyz
'x, y, z'
'-x, -y, -z'

loop_
_atom_site_label
_atom_site_type_symbol
_atom_site_fract_x
_atom_site_fract_y
_atom_site_fract_z
_atom_site_U_iso_or_equiv
_atom_site_adp_type
_atom_site_occupancy
_atom_site_symmetry_multiplicity
_atom_site_calc_flag
Ti1 Ti 0.77313(3) 0.25495(3) 0.235672(18) 0.01436(8) Uani 1 1 d
P2 P 0.66571(5) 0.29761(4) 0.37074(3) 0.01473(10) Uani 1 1 d
C3 C 0.84246(19) 0.28721(15) 0.41224(10) 0.0155(4) Uani 1 1 d
C4 C 0.8629(2) 0.33345(16) 0.47593(10) 0.0178(4) Uani 1 1 d
C5 C 1.0007(2) 0.31299(16) 0.50767(11) 0.0196(4) Uani 1 1 d
C6 C 1.0231(3) 0.3626(2) 0.57670(13) 0.0264(5) Uani 1 1 d
C7 C 1.1186(2) 0.24330(17) 0.47326(11) 0.0205(4) Uani 1 1 d
C8 C 1.1020(2) 0.19806(17) 0.40896(11) 0.0198(4) Uani 1 1 d
C9 C 0.96391(19) 0.21898(15) 0.37649(10) 0.0158(4) Uani 1 1 d
N10 N 0.94070(16) 0.17953(13) 0.31020(8) 0.0159(3) Uani 1 1 d
C11 C 1.03134(19) 0.07555(16) 0.29179(10) 0.0157(4) Uani 1 1 d
C12 C 1.0785(2) -0.02595(16) 0.34722(11) 0.0180(4) Uani 1 1 d
C13 C 1.1571(2) -0.12835(17) 0.32541(11) 0.0195(4) Uani 1 1 d
C14 C 1.1918(2) -0.13603(16) 0.24817(11) 0.0197(4) Uani 1 1 d
C15 C 1.2778(3) -0.24848(19) 0.22524(14) 0.0290(5) Uani 1 1 d
C16 C 1.1459(2) -0.03589(16) 0.19346(11) 0.0189(4) Uani 1 1 d
C17 C 1.06805(19) 0.06940(15) 0.21326(10) 0.0161(4) Uani 1 1 d
P18 P 0.99742(5) 0.20301(4) 0.14457(3) 0.01661(11) Uani 1 1 d
C19 C 0.5864(2) 0.17723(17) 0.43699(11) 0.0192(4) Uani 1 1 d
C20 C 0.5377(2) 0.2031(2) 0.51732(12) 0.0243(4) Uani 1 1 d
C21 C 0.6973(2) 0.06032(18) 0.44305(13) 0.0245(4) Uani 1 1 d
C22 C 0.5423(2) 0.43354(17) 0.39183(11) 0.0198(4) Uani 1 1 d
C23 C 0.6017(2) 0.54583(18) 0.35741(13) 0.0250(4) Uani 1 1 d
C24 C 0.3893(2) 0.4400(2) 0.36234(14) 0.0288(5) Uani 1 1 d
C25 C 1.1553(2) 0.28285(16) 0.12402(11) 0.0222(4) Uani 1 1 d
C26 C 1.2076(2) 0.3021(2) 0.19912(13) 0.0268(4) Uani 1 1 d
C27 C 1.1115(3) 0.40054(18) 0.06882(13) 0.0276(5) Uani 1 1 d
C28 C 0.9722(2) 0.15349(18) 0.05448(11) 0.0242(4) Uani 1 1 d
C29 C 0.8457(3) 0.2381(2) 0.01087(13) 0.0345(5) Uani 1 1 d
C30 C 1.1115(3) 0.1326(2) 0.00113(13) 0.0321(5) Uani 1 1 d
C31 C 0.6758(2) 0.13825(16) 0.21934(10) 0.0177(4) Uani 1 1 d
C32 C 0.6285(2) 0.02301(17) 0.21741(11) 0.0223(4) Uani 1 1 d
C33 C 0.5776(3) 0.0228(2) 0.13786(14) 0.0338(5) Uani 1 1 d
C34 C 0.4992(2) 0.0043(2) 0.27758(14) 0.0285(5) Uani 1 1 d
C35 C 0.7589(3) -0.08023(19) 0.23732(16) 0.0314(5) Uani 1 1 d
C36 C 0.6757(2) 0.42688(16) 0.17071(10) 0.0182(4) Uani 1 1 d
C37 C 0.5608(2) 0.46330(18) 0.11946(11) 0.0219(4) Uani 1 1 d
C38 C 0.5227(2) 0.57881(19) 0.07903(12) 0.0265(5) Uani 1 1 d
C39 C 0.6007(2) 0.66285(18) 0.08894(12) 0.0272(5) Uani 1 1 d
C40 C 0.7167(2) 0.63198(17) 0.13862(11) 0.0244(4) Uani 1 1 d
C41 C 0.7509(2) 0.51602(16) 0.17732(10) 0.0190(4) Uani 1 1 d
O42 O 0.86400(15) 0.47507(12) 0.22886(8) 0.0243(3) Uani 1 1 d
C43 C 0.9463(3) 0.5582(2) 0.24281(16) 0.0359(5) Uani 1 1 d
H44 H 0.778(2) 0.3807(17) 0.5005(11) 0.019(5) Uiso 1 1 d
H45 H 0.946(4) 0.427(3) 0.5861(19) 0.086(11) Uiso 1 1 d
H46 H 1.048(4) 0.307(3) 0.6166(19) 0.078(11) Uiso 1 1 d
H47 H 1.094(4) 0.399(3) 0.5675(18) 0.068(10) Uiso 1 1 d
H48 H 1.210(2) 0.2295(18) 0.4940(12) 0.026(6) Uiso 1 1 d
H49 H 1.181(2) 0.1525(17) 0.3884(11) 0.019(5) Uiso 1 1 d
H50 H 1.057(2) -0.0237(16) 0.3997(12) 0.016(5) Uiso 1 1 d
H51 H 1.186(2) -0.1966(19) 0.3635(12) 0.025(6) Uiso 1 1 d
H52 H 1.235(4) -0.310(3) 0.250(2) 0.084(11) Uiso 1 1 d
H53 H 1.370(4) -0.264(3) 0.2394(18) 0.076(10) Uiso 1 1 d
H54 H 1.273(3) -0.249(2) 0.1736(18) 0.058(8) Uiso 1 1 d
H55 H 1.170(2) -0.0380(17) 0.1438(12) 0.019(5) Uiso 1 1 d
H56 H 0.501(2) 0.1690(18) 0.4106(12) 0.029(6) Uiso 1 1 d
H57 H 0.457(3) 0.276(2) 0.5156(13) 0.033(6) Uiso 1 1 d
H58 H 0.505(3) 0.132(2) 0.5493(13) 0.036(6) Uiso 1 1 d
H59 H 0.620(2) 0.2195(18) 0.5388(12) 0.025(6) Uiso 1 1 d
H60 H 0.782(3) 0.062(2) 0.4720(14) 0.045(7) Uiso 1 1 d
H61 H 0.644(3) 0.000(2) 0.4727(13) 0.035(6) Uiso 1 1 d
H62 H 0.732(2) 0.0382(19) 0.3956(14) 0.031(6) Uiso 1 1 d
H63 H 0.531(2) 0.4278(17) 0.4465(12) 0.020(5) Uiso 1 1 d
H64 H 0.702(3) 0.542(2) 0.3737(14) 0.046(7) Uiso 1 1 d
H65 H 0.538(2) 0.6141(19) 0.3740(12) 0.027(6) Uiso 1 1 d
H66 H 0.612(2) 0.5567(18) 0.3029(13) 0.023(5) Uiso 1 1 d
H67 H 0.394(2) 0.4432(19) 0.3092(14) 0.031(6) Uiso 1 1 d
H68 H 0.352(2) 0.369(2) 0.3848(13) 0.032(6) Uiso 1 1 d
H69 H 0.325(3) 0.510(2) 0.3695(14) 0.046(7) Uiso 1 1 d
H70 H 1.235(2) 0.2297(19) 0.0992(13) 0.031(6) Uiso 1 1 d
H71 H 1.290(3) 0.349(2) 0.1879(14) 0.046(7) Uiso 1 1 d
H72 H 1.237(3) 0.230(2) 0.2348(14) 0.035(6) Uiso 1 1 d
H73 H 1.129(3) 0.346(2) 0.2282(14) 0.037(7) Uiso 1 1 d
H74 H 1.197(3) 0.438(2) 0.0595(14) 0.039(7) Uiso 1 1 d
H75 H 1.028(3) 0.450(2) 0.0900(13) 0.035(6) Uiso 1 1 d
H76 H 1.086(2) 0.3875(19) 0.0193(13) 0.030(6) Uiso 1 1 d
H77 H 0.939(2) 0.0774(18) 0.0755(11) 0.018(5) Uiso 1 1 d
H78 H 0.876(2) 0.312(2) -0.0109(13) 0.030(6) Uiso 1 1 d
H79 H 0.755(3) 0.251(2) 0.0440(14) 0.038(7) Uiso 1 1 d
H80 H 0.820(3) 0.209(2) -0.0338(14) 0.042(7) Uiso 1 1 d
H81 H 1.085(3) 0.107(2) -0.0420(16) 0.054(8) Uiso 1 1 d
H82 H 1.148(3) 0.206(2) -0.0215(14) 0.040(7) Uiso 1 1 d
H83 H 1.191(3) 0.073(2) 0.0247(14) 0.039(7) Uiso 1 1 d
H84 H 0.609(2) 0.206(2) 0.1954(13) 0.029(6) Uiso 1 1 d
H85 H 0.650(3) 0.038(2) 0.0981(15) 0.041(7) Uiso 1 1 d
H86 H 0.494(3) 0.084(2) 0.1224(13) 0.030(6) Uiso 1 1 d
H87 H 0.546(3) -0.049(2) 0.1363(13) 0.037(6) Uiso 1 1 d
H88 H 0.525(2) 0.0024(19) 0.3284(13) 0.026(6) Uiso 1 1 d
H89 H 0.474(2) -0.070(2) 0.2754(12) 0.030(6) Uiso 1 1 d
H90 H 0.411(3) 0.064(2) 0.2678(15) 0.048(7) Uiso 1 1 d
H91 H 0.730(3) -0.155(2) 0.2393(14) 0.044(7) Uiso 1 1 d
H92 H 0.787(3) -0.082(2) 0.2870(14) 0.036(7) Uiso 1 1 d
H93 H 0.840(3) -0.073(2) 0.1960(16) 0.053(8) Uiso 1 1 d
H94 H 0.504(2) 0.4085(19) 0.1109(12) 0.029(6) Uiso 1 1 d
H95 H 0.450(2) 0.5970(19) 0.0458(13) 0.027(6) Uiso 1 1 d
H96 H 0.576(2) 0.7405(18) 0.0609(12) 0.021(5) Uiso 1 1 d
H97 H 0.769(2) 0.6859(19) 0.1441(12) 0.026(6) Uiso 1 1 d
H98 H 1.001(3) 0.592(2) 0.1939(16) 0.051(8) Uiso 1 1 d
H99 H 0.877(3) 0.627(2) 0.2605(13) 0.037(6) Uiso 1 1 d
H100 H 1.013(3) 0.515(2) 0.2819(15) 0.047(7) Uiso 1 1 d

loop_
_atom_site_aniso_label
_atom_site_aniso_U_11
_atom_site_aniso_U_22
_atom_site_aniso_U_33
_atom_site_aniso_U_23
_atom_site_aniso_U_13
_atom_site_aniso_U_12
Ti1 0.01452(16) 0.01384(16) 0.01390(16) -0.00224(12) -0.00208(12) -0.00061(12)
P2 0.0138(2) 0.0155(2) 0.0145(2) -0.00281(18) -0.00140(17) -0.00146(17)
C3 0.0162(9) 0.0140(9) 0.0153(9) 0.0007(7) -0.0019(7) -0.0038(7)
C4 0.0191(9) 0.0174(9) 0.0170(9) -0.0022(7) -0.0002(7) -0.0052(7)
C5 0.0251(10) 0.0175(9) 0.0176(9) -0.0009(7) -0.0027(8) -0.0087(8)
C6 0.0322(12) 0.0278(12) 0.0241(11) -0.0073(10) -0.0078(9) -0.0114(10)
C7 0.0170(9) 0.0204(10) 0.0243(10) 0.0000(8) -0.0063(8) -0.0059(7)
C8 0.0159(9) 0.0203(10) 0.0221(10) -0.0028(8) -0.0007(8) -0.0021(7)
C9 0.0173(9) 0.0144(9) 0.0151(9) -0.0001(7) -0.0008(7) -0.0046(7)
N10 0.0145(7) 0.0167(8) 0.0152(7) -0.0036(6) -0.0014(6) 0.0005(6)
C11 0.0112(8) 0.0168(9) 0.0191(9) -0.0028(7) -0.0024(7) -0.0024(7)
C12 0.0173(9) 0.0197(9) 0.0159(9) -0.0003(7) -0.0031(7) -0.0037(7)
C13 0.0176(9) 0.0159(9) 0.0229(10) 0.0024(8) -0.0055(8) -0.0027(7)
C14 0.0164(9) 0.0162(9) 0.0262(10) -0.0041(8) -0.0032(8) -0.0017(7)
C15 0.0336(13) 0.0175(10) 0.0310(13) -0.0038(9) -0.0049(10) 0.0072(9)
C16 0.0180(9) 0.0192(9) 0.0189(10) -0.0038(8) -0.0003(8) -0.0020(7)
C17 0.0128(8) 0.0164(9) 0.0178(9) -0.0004(7) -0.0013(7) -0.0025(7)
P18 0.0192(2) 0.0138(2) 0.0144(2) -0.00107(18) -0.00012(18) 0.00027(18)
C19 0.0172(9) 0.0220(10) 0.0192(9) -0.0009(8) -0.0032(7) -0.0073(7)
C20 0.0258(11) 0.0291(11) 0.0190(10) -0.0017(9) 0.0006(8) -0.0114(9)
C21 0.0247(11) 0.0203(10) 0.0276(11) 0.0005(9) -0.0028(9) -0.0064(8)
C22 0.0207(10) 0.0210(10) 0.0155(9) -0.0042(8) 0.0011(7) 0.0008(7)
C23 0.0295(12) 0.0185(10) 0.0257(11) -0.0061(9) 0.0003(9) -0.0003(8)
C24 0.0182(10) 0.0276(12) 0.0359(13) -0.0022(10) -0.0021(9) 0.0030(9)
C25 0.0210(10) 0.0159(9) 0.0257(10) -0.0003(8) 0.0056(8) -0.0007(7)
C26 0.0218(11) 0.0249(11) 0.0326(12) -0.0009(10) -0.0016(9) -0.0070(9)
C27 0.0343(12) 0.0181(10) 0.0261(11) 0.0004(9) 0.0062(9) -0.0034(9)
C28 0.0346(12) 0.0199(10) 0.0163(9) -0.0026(8) -0.0017(8) -0.0021(8)
C29 0.0490(15) 0.0322(13) 0.0194(11) -0.0031(10) -0.0114(11) 0.0015(11)
C30 0.0506(15) 0.0231(12) 0.0189(11) -0.0048(9) 0.0085(10) -0.0021(10)
C31 0.0182(9) 0.0167(9) 0.0166(9) -0.0024(7) -0.0026(7) 0.0005(7)
C32 0.0206(10) 0.0207(10) 0.0274(11) -0.0070(8) -0.0046(8) -0.0041(8)
C33 0.0376(14) 0.0358(13) 0.0341(13) -0.0146(11) -0.0058(11) -0.0115(11)
C34 0.0251(11) 0.0262(12) 0.0353(13) -0.0046(10) -0.0009(9) -0.0087(9)
C35 0.0269(12) 0.0169(11) 0.0525(16) -0.0102(10) -0.0074(11) -0.0030(8)
C36 0.0193(9) 0.0180(9) 0.0157(9) -0.0043(7) 0.0022(7) -0.0004(7)
C37 0.0201(10) 0.0243(10) 0.0201(10) -0.0044(8) -0.0009(8) -0.0014(8)
C38 0.0247(11) 0.0298(11) 0.0195(10) -0.0019(9) -0.0056(9) 0.0068(8)
C39 0.0354(12) 0.0176(10) 0.0208(10) 0.0025(8) 0.0016(9) 0.0052(8)
C40 0.0325(11) 0.0175(10) 0.0228(10) -0.0053(8) 0.0058(9) -0.0059(8)
C41 0.0196(9) 0.0207(10) 0.0144(9) -0.0040(7) 0.0012(7) 0.0007(7)
O42 0.0233(7) 0.0249(7) 0.0256(7) -0.0080(6) -0.0062(6) -0.0011(6)
C43 0.0324(13) 0.0393(14) 0.0433(14) -0.0227(12) -0.0084(11) -0.0055(11)

loop_
_atom_type_symbol
_atom_type_description
_atom_type_scat_dispersion_real
_atom_type_scat_dispersion_imag
_atom_type_scat_source
C C 0.0033 0.0016 'International Tables Vol C Tables 4.2.6.8 and 6.1.1.4'
H H 0.0000 0.0000 'International Tables Vol C Tables 4.2.6.8 and 6.1.1.4'
N N 0.0061 0.0033 'International Tables Vol C Tables 4.2.6.8 and 6.1.1.4'
O O 0.0106 0.0060 'International Tables Vol C Tables 4.2.6.8 and 6.1.1.4'
F F 0.0171 0.0103 'International Tables Vol C Tables 4.2.6.8 and 6.1.1.4'
Ti Ti 0.2776 0.4457 'International Tables Vol C Tables 4.2.6.8 and 6.1.1.4'
P P 0.1023 0.0942 'International Tables Vol C Tables 4.2.6.8 and 6.1.1.4'

loop_
_geom_angle_atom_site_label_1
_geom_angle_atom_site_label_2
_geom_angle_atom_site_label_3
_geom_angle
C31 Ti1 N10 109.62(7)
C31 Ti1 C36 110.62(8)
N10 Ti1 C36 139.76(7)
C31 Ti1 P18 95.36(6)
N10 Ti1 P18 76.99(4)
C36 Ti1 P18 99.14(5)
C31 Ti1 P2 104.10(6)
N10 Ti1 P2 74.39(4)
C36 Ti1 P2 95.80(5)
P18 Ti1 P2 149.43(2)
C31 Ti1 H84 28.5(6)
N10 Ti1 H84 137.5(7)
C36 Ti1 H84 82.5(7)
P18 Ti1 H84 105.1(6)
P2 Ti1 H84 103.2(6)
C3 P2 C22 107.36(8)
C3 P2 C19 102.21(8)
C22 P2 C19 102.99(9)
C3 P2 Ti1 97.14(6)
C22 P2 Ti1 127.25(6)
C19 P2 Ti1 116.65(6)
C4 C3 C9 120.32(16)
C4 C3 P2 125.88(14)
C9 C3 P2 113.69(13)
C3 C4 C5 121.96(17)
C3 C4 H44 119.8(11)
C5 C4 H44 118.3(11)
C4 C5 C7 117.25(17)
C4 C5 C6 122.07(18)
C7 C5 C6 120.68(18)
C5 C6 H45 114(2)
C5 C6 H46 112(2)
H45 C6 H46 116(3)
C5 C6 H47 110(2)
H45 C6 H47 99(3)
H46 C6 H47 105(3)
C8 C7 C5 121.99(18)
C8 C7 H48 120.4(13)
C5 C7 H48 117.6(13)
C7 C8 C9 120.99(18)
C7 C8 H49 119.7(13)
C9 C8 H49 119.3(13)
N10 C9 C8 123.87(16)
N10 C9 C3 118.65(15)
C8 C9 C3 117.45(16)
C9 N10 C11 119.98(14)
C9 N10 Ti1 125.80(11)
C11 N10 Ti1 114.12(11)
C12 C11 N10 123.29(16)
C12 C11 C17 117.71(16)
N10 C11 C17 118.84(15)
C13 C12 C11 120.82(17)
C13 C12 H50 119.9(12)
C11 C12 H50 119.3(12)
C12 C13 C14 121.98(18)
C12 C13 H51 119.6(13)
C14 C13 H51 118.3(13)
C16 C14 C13 117.26(17)
C16 C14 C15 121.36(18)
C13 C14 C15 121.37(18)
C14 C15 H52 109(2)
C14 C15 H53 112(2)
H52 C15 H53 107(3)
C14 C15 H54 113.1(17)
H52 C15 H54 104(3)
H53 C15 H54 112(3)
C14 C16 C17 122.41(18)
C14 C16 H55 118.8(13)
C17 C16 H55 118.8(13)
C16 C17 C11 119.81(16)
C16 C17 P18 124.98(14)
C11 C17 P18 115.12(13)
C17 P18 C25 103.95(8)
C17 P18 C28 106.10(9)
C25 P18 C28 106.75(9)
C17 P18 Ti1 91.27(6)
C25 P18 Ti1 124.44(6)
C28 P18 Ti1 119.80(7)
C20 C19 C21 110.04(17)
C20 C19 P2 114.16(14)
C21 C19 P2 110.00(13)
C20 C19 H56 110.5(13)
C21 C19 H56 107.3(12)
P2 C19 H56 104.6(12)
C19 C20 H57 112.0(13)
C19 C20 H58 108.2(13)
H57 C20 H58 111.3(18)
C19 C20 H59 108.3(13)
H57 C20 H59 106.7(18)
H58 C20 H59 110.3(18)
C19 C21 H60 110.6(14)
C19 C21 H61 105.8(13)
H60 C21 H61 108.1(19)
C19 C21 H62 114.8(14)
H60 C21 H62 109.4(19)
H61 C21 H62 107.9(18)
C23 C22 C24 110.60(17)
C23 C22 P2 113.44(13)
C24 C22 P2 108.42(14)
C23 C22 H63 107.9(12)
C24 C22 H63 107.7(12)
P2 C22 H63 108.6(12)
C22 C23 H64 111.8(14)
C22 C23 H65 110.4(13)
H64 C23 H65 107.6(18)
C22 C23 H66 111.0(12)
H64 C23 H66 104.8(19)
H65 C23 H66 111.1(18)
C22 C24 H67 111.8(14)
C22 C24 H68 109.9(14)
H67 C24 H68 105.2(19)
C22 C24 H69 111.2(15)
H67 C24 H69 104(2)
H68 C24 H69 114(2)
C27 C25 C26 110.77(17)
C27 C25 P18 110.45(15)
C26 C25 P18 110.46(14)
C27 C25 H70 110.2(13)
C26 C25 H70 110.0(13)
P18 C25 H70 104.8(12)
C25 C26 H71 110.5(14)
C25 C26 H72 113.2(14)
H71 C26 H72 111(2)
C25 C26 H73 112.5(14)
H71 C26 H73 106.8(19)
H72 C26 H73 102.6(19)
C25 C27 H74 107.2(14)
C25 C27 H75 111.1(14)
H74 C27 H75 111.4(19)
C25 C27 H76 110.5(13)
H74 C27 H76 108.1(19)
H75 C27 H76 108.5(19)
C29 C28 C30 110.98(18)
C29 C28 P18 110.14(14)
C30 C28 P18 115.78(16)
C29 C28 H77 107.9(11)
C30 C28 H77 110.0(11)
P18 C28 H77 101.4(11)
C28 C29 H78 109.5(14)
C28 C29 H79 112.1(14)
H78 C29 H79 110.2(19)
C28 C29 H80 112.6(14)
H78 C29 H80 104.7(19)
H79 C29 H80 107(2)
C28 C30 H81 107.9(17)
C28 C30 H82 112.8(14)
H81 C30 H82 104(2)
C28 C30 H83 114.0(14)
H81 C30 H83 107(2)
H82 C30 H83 110(2)
C32 C31 Ti1 165.48(15)
C32 C31 H84 112.8(13)
Ti1 C31 H84 81.7(13)
C31 C32 C33 111.24(17)
C31 C32 C35 109.56(16)
C33 C32 C35 109.10(18)
C31 C32 C34 109.91(16)
C33 C32 C34 108.52(18)
C35 C32 C34 108.47(18)
C32 C33 H85 112.5(15)
C32 C33 H86 113.4(13)
H85 C33 H86 103(2)
C32 C33 H87 111.8(14)
H85 C33 H87 111(2)
H86 C33 H87 105.1(19)
C32 C34 H88 112.5(13)
C32 C34 H89 107.3(13)
H88 C34 H89 108.8(18)
C32 C34 H90 113.6(15)
H88 C34 H90 107(2)
H89 C34 H90 108(2)
C32 C35 H91 111.1(15)
C32 C35 H92 108.8(14)
H91 C35 H92 106(2)
C32 C35 H93 109.1(15)
H91 C35 H93 107(2)
H92 C35 H93 115(2)
C41 C36 C37 114.52(17)
C41 C36 Ti1 112.69(13)
C37 C36 Ti1 132.58(14)
C38 C37 C36 123.13(19)
C38 C37 H94 116.5(13)
C36 C37 H94 120.4(13)
C39 C38 C37 119.30(19)
C39 C38 H95 121.0(14)
C37 C38 H95 119.6(14)
C38 C39 C40 120.29(19)
C38 C39 H96 119.4(12)
C40 C39 H96 120.3(12)
C41 C40 C39 118.34(19)
C41 C40 H97 121.2(14)
C39 C40 H97 120.4(14)
C40 C41 O42 123.42(18)
C40 C41 C36 124.42(18)
O42 C41 C36 112.15(16)
C41 O42 C43 117.83(17)
O42 C43 H98 111.0(15)
O42 C43 H99 109.6(13)
H98 C43 H99 107(2)
O42 C43 H100 105.4(15)
H98 C43 H100 112(2)
H99 C43 H100 112(2)

loop_
_geom_bond_atom_site_label_1
_geom_bond_atom_site_label_2
_geom_bond_distance
Ti1 C31 1.8671(19)
Ti1 N10 2.0645(15)
Ti1 C36 2.1720(18)
Ti1 P18 2.5534(6)
Ti1 P2 2.6097(6)
Ti1 H84 1.97(2)
P2 C3 1.8216(18)
P2 C22 1.8473(19)
P2 C19 1.8694(19)
C3 C4 1.393(2)
C3 C9 1.417(2)
C4 C5 1.394(3)
C4 H44 0.99(2)
C5 C7 1.394(3)
C5 C6 1.506(3)
C6 H45 0.95(4)
C6 H46 0.87(3)
C6 H47 0.84(3)
C7 C8 1.386(3)
C7 H48 0.92(2)
C8 C9 1.402(3)
C8 H49 0.90(2)
C9 N10 1.397(2)
N10 C11 1.413(2)
C11 C12 1.402(3)
C11 C17 1.414(2)
C12 C13 1.381(3)
C12 H50 0.94(2)
C13 C14 1.394(3)
C13 H51 0.95(2)
C14 C16 1.382(3)
C14 C15 1.508(3)
C15 H52 0.91(4)
C15 H53 0.88(3)
C15 H54 0.92(3)
C16 C17 1.393(2)
C16 H55 0.89(2)
C17 P18 1.8224(18)
P18 C25 1.857(2)
P18 C28 1.857(2)
C19 C20 1.524(3)
C19 C21 1.528(3)
C19 H56 0.98(2)
C20 H57 1.01(2)
C20 H58 0.99(2)
C20 H59 0.95(2)
C21 H60 0.98(3)
C21 H61 0.98(2)
C21 H62 0.94(2)
C22 C23 1.522(3)
C22 C24 1.532(3)
C22 H63 0.96(2)
C23 H64 0.99(3)
C23 H65 0.97(2)
C23 H66 0.95(2)
C24 H67 0.93(2)
C24 H68 0.96(2)
C24 H69 0.93(3)
C25 C27 1.525(3)
C25 C26 1.532(3)
C25 H70 0.99(2)
C26 H71 1.01(3)
C26 H72 0.95(2)
C26 H73 0.97(2)
C27 H74 0.96(2)
C27 H75 0.96(2)
C27 H76 0.98(2)
C28 C29 1.526(3)
C28 C30 1.530(3)
C28 H77 0.99(2)
C29 H78 0.96(2)
C29 H79 0.98(2)
C29 H80 0.99(2)
C30 H81 0.94(3)
C30 H82 0.98(3)
C30 H83 0.97(3)
C31 C32 1.513(3)
C31 H84 0.95(2)
C32 C33 1.528(3)
C32 C35 1.534(3)
C32 C34 1.542(3)
C33 H85 0.94(3)
C33 H86 0.96(2)
C33 H87 0.95(2)
C34 H88 0.95(2)
C34 H89 0.96(2)
C34 H90 0.97(3)
C35 H91 0.96(3)
C35 H92 0.94(2)
C35 H93 1.00(3)
C36 C41 1.398(3)
C36 C37 1.403(3)
C37 C38 1.391(3)
C37 H94 0.95(2)
C38 C39 1.382(3)
C38 H95 0.90(2)
C39 C40 1.392(3)
C39 H96 0.94(2)
C40 C41 1.382(3)
C40 H97 0.90(2)
C41 O42 1.395(2)
O42 C43 1.425(3)
C43 H98 1.01(3)
C43 H99 1.01(2)
C43 H100 0.96(3)

loop_
_geom_torsion_atom_site_label_1
_geom_torsion_atom_site_label_2
_geom_torsion_atom_site_label_3
_geom_torsion_atom_site_label_4
_geom_torsion
C31 Ti1 P2 C3 130.92(8)
N10 Ti1 P2 C3 24.10(7)
C36 Ti1 P2 C3 -116.10(8)
P18 Ti1 P2 C3 3.00(7)
C31 Ti1 P2 C22 -110.85(10)
N10 Ti1 P2 C22 142.33(9)
C36 Ti1 P2 C22 2.14(9)
P18 Ti1 P2 C22 121.23(8)
C31 Ti1 P2 C19 23.39(9)
N10 Ti1 P2 C19 -83.43(8)
C36 Ti1 P2 C19 136.37(8)
P18 Ti1 P2 C19 -104.54(8)
C22 P2 C3 C4 27.80(18)
C19 P2 C3 C4 -80.17(17)
Ti1 P2 C3 C4 160.51(15)
C22 P2 C3 C9 -156.03(13)
C19 P2 C3 C9 96.00(14)
Ti1 P2 C3 C9 -23.31(13)
C9 C3 C4 C5 -1.3(3)
P2 C3 C4 C5 174.65(14)
C3 C4 C5 C7 -0.3(3)
C3 C4 C5 C6 -179.80(18)
C4 C5 C7 C8 1.6(3)
C6 C5 C7 C8 -178.94(19)
C5 C7 C8 C9 -1.2(3)
C7 C8 C9 N10 177.66(17)
C7 C8 C9 C3 -0.4(3)
C4 C3 C9 N10 -176.55(16)
P2 C3 C9 N10 7.0(2)
C4 C3 C9 C8 1.6(3)
P2 C3 C9 C8 -174.77(13)
C8 C9 N10 C11 28.9(3)
C3 C9 N10 C11 -153.08(16)
C8 C9 N10 Ti1 -154.88(14)
C3 C9 N10 Ti1 23.2(2)
C31 Ti1 N10 C9 -129.36(14)
C36 Ti1 N10 C9 50.71(18)
P18 Ti1 N10 C9 139.53(14)
P2 Ti1 N10 C9 -29.64(13)
C31 Ti1 N10 C11 47.09(14)
C36 Ti1 N10 C11 -132.83(12)
P18 Ti1 N10 C11 -44.01(11)
P2 Ti1 N10 C11 146.82(12)
C9 N10 C11 C12 39.6(2)
Ti1 N10 C11 C12 -137.12(15)
C9 N10 C11 C17 -145.24(16)
Ti1 N10 C11 C17 38.08(19)
N10 C11 C12 C13 174.77(16)
C17 C11 C12 C13 -0.5(3)
C11 C12 C13 C14 -0.5(3)
C12 C13 C14 C16 0.8(3)
C12 C13 C14 C15 179.97(19)
C13 C14 C16 C17 0.0(3)
C15 C14 C16 C17 -179.17(19)
C14 C16 C17 C11 -1.0(3)
C14 C16 C17 P18 -177.40(14)
C12 C11 C17 C16 1.2(3)
N10 C11 C17 C16 -174.23(16)
C12 C11 C17 P18 177.94(13)
N10 C11 C17 P18 2.5(2)
C16 C17 P18 C25 -87.47(17)
C11 C17 P18 C25 96.01(14)
C16 C17 P18 C28 24.90(18)
C11 C17 P18 C28 -151.61(14)
C16 C17 P18 Ti1 146.49(15)
C11 C17 P18 Ti1 -30.03(13)
C31 Ti1 P18 C17 -73.51(8)
N10 Ti1 P18 C17 35.43(7)
C36 Ti1 P18 C17 174.57(8)
P2 Ti1 P18 C17 56.27(7)
C31 Ti1 P18 C25 178.58(9)
N10 Ti1 P18 C25 -72.48(9)
C36 Ti1 P18 C25 66.66(9)
P2 Ti1 P18 C25 -51.64(9)
C31 Ti1 P18 C28 35.89(10)
N10 Ti1 P18 C28 144.83(9)
C36 Ti1 P18 C28 -76.03(9)
P2 Ti1 P18 C28 165.68(8)
C3 P2 C19 C20 70.46(16)
C22 P2 C19 C20 -40.83(16)
Ti1 P2 C19 C20 174.99(12)
C3 P2 C19 C21 -53.80(15)
C22 P2 C19 C21 -165.10(14)
Ti1 P2 C19 C21 50.73(15)
C3 P2 C22 C23 60.55(16)
C19 P2 C22 C23 167.97(14)
Ti1 P2 C22 C23 -53.11(17)
C3 P2 C22 C24 -176.18(14)
C19 P2 C22 C24 -68.76(15)
Ti1 P2 C22 C24 70.16(16)
C17 P18 C25 C27 -177.95(14)
C28 P18 C25 C27 70.15(16)
Ti1 P18 C25 C27 -76.53(15)
C17 P18 C25 C26 -55.05(15)
C28 P18 C25 C26 -166.95(14)
Ti1 P18 C25 C26 46.37(16)
C17 P18 C28 C29 150.12(16)
C25 P18 C28 C29 -99.47(17)
Ti1 P18 C28 C29 49.06(18)
C17 P18 C28 C30 -82.97(16)
C25 P18 C28 C30 27.45(17)
Ti1 P18 C28 C30 175.98(13)
N10 Ti1 C31 C32 -7.9(6)
C36 Ti1 C31 C32 172.0(6)
P18 Ti1 C31 C32 70.1(6)
P2 Ti1 C31 C32 -86.1(6)
Ti1 C31 C32 C33 -137.7(5)
Ti1 C31 C32 C35 -17.0(7)
Ti1 C31 C32 C34 102.1(6)
C31 Ti1 C36 C41 -176.27(12)
N10 Ti1 C36 C41 3.66(18)
P18 Ti1 C36 C41 -76.96(13)
P2 Ti1 C36 C41 76.29(13)
C31 Ti1 C36 C37 -2.0(2)
N10 Ti1 C36 C37 177.96(15)
P18 Ti1 C36 C37 97.33(17)
P2 Ti1 C36 C37 -109.42(17)
C41 C36 C37 C38 -0.8(3)
Ti1 C36 C37 C38 -175.01(15)
C36 C37 C38 C39 0.2(3)
C37 C38 C39 C40 0.3(3)
C38 C39 C40 C41 0.0(3)
C39 C40 C41 O42 -179.56(17)
C39 C40 C41 C36 -0.7(3)
C37 C36 C41 C40 1.1(3)
Ti1 C36 C41 C40 176.46(15)
C37 C36 C41 O42 -179.95(15)
Ti1 C36 C41 O42 -4.56(18)
C40 C41 O42 C43 1.0(3)
C36 C41 O42 C43 -178.00(17)
